data_4506785
loop_
_publ_author_name
'Kundu, Tanay'
'Sahoo, Subash Chandra'
'Banerjee, Rahul'

_publ_section_title
;
 Variable Water Adsorption in Amino Acid Derivative Based Homochiral Metal
 Organic Frameworks
;
_journal_issue 9
_journal_name_full 'Crystal Growth &amp; Design'
_journal_page_first 4633
_journal_paper_doi 10.1021/cg3008443
_journal_volume 12
_journal_year 2012
_chemical_absolute_configuration syn
_chemical_compound_source synthesized
_chemical_formula_moiety 'C10 H12 Br Cd N2 O3, 2(O)'
_chemical_formula_sum 'C10 H12 Br Cd N2 O5'
_chemical_formula_weight 432.53
_space_group_IT_number 4
_symmetry_cell_setting monoclinic
_symmetry_Int_Tables_number 4
_symmetry_space_group_name_Hall 'P 2yb'
_symmetry_space_group_name_H-M 'P 1 21 1'
_atom_sites_solution_hydrogens geom
_atom_sites_solution_primary direct
_atom_sites_solution_secondary difmap
_audit_creation_method SHELXL-97
_cell_angle_alpha 90.00
_cell_angle_beta 110.444(2)
_cell_angle_gamma 90.00
_cell_formula_units_Z 2
_cell_length_a 7.9689(12)
_cell_length_b 10.7406(15)
_cell_length_c 8.9501(13)
_cell_measurement_reflns_used 3668
_cell_measurement_temperature 296(2)
_cell_measurement_theta_max 27.17
_cell_measurement_theta_min 2.43
_cell_volume 717.80(18)
_computing_cell_refinement 'Bruker SMART'
_computing_data_collection 'Bruker SMART'
_computing_data_reduction 'Bruker SAINT'
_computing_molecular_graphics 'Bruker SHELXTL'
_computing_publication_material 'Bruker SHELXTL'
_computing_structure_refinement 'SHELXL-97 (Sheldrick, 1997)'
_computing_structure_solution 'SHELXS-97 (Sheldrick, 1990)'
_diffrn_ambient_temperature 296(2)
_diffrn_measured_fraction_theta_full 0.96
_diffrn_measured_fraction_theta_max 0.96
_diffrn_measurement_device_type 'CCD area detector'
_diffrn_measurement_method 'phi and omega scans'
_diffrn_radiation_monochromator graphite
_diffrn_radiation_type MoK\a
_diffrn_radiation_wavelength 0.71073
_diffrn_reflns_av_R_equivalents 0.1372
_diffrn_reflns_av_sigmaI/netI 0.0883
_diffrn_reflns_limit_h_max 10
_diffrn_reflns_limit_h_min -10
_diffrn_reflns_limit_k_max 13
_diffrn_reflns_limit_k_min -7
_diffrn_reflns_limit_l_max 11
_diffrn_reflns_limit_l_min -11
_diffrn_reflns_number 4289
_diffrn_reflns_theta_full 27.17
_diffrn_reflns_theta_max 27.17
_diffrn_reflns_theta_min 2.43
_diffrn_source 'fine-focus sealed tube'
_exptl_absorpt_coefficient_mu 4.320
_exptl_absorpt_correction_T_max 0.650
_exptl_absorpt_correction_T_min 0.602
_exptl_absorpt_correction_type multi-scan
_exptl_absorpt_process_details 'Blessing, Acta Cryst. (1995) A51 33-38'
_exptl_crystal_colour colorless
_exptl_crystal_density_diffrn 2.001
_exptl_crystal_density_method 'not measured'
_exptl_crystal_description rod
_exptl_crystal_F_000 418
_exptl_crystal_size_max 0.3
_exptl_crystal_size_mid 0.1
_exptl_crystal_size_min 0.1
_refine_diff_density_max 2.277
_refine_diff_density_min -2.411
_refine_diff_density_rms 0.316
_refine_ls_abs_structure_details 'Flack H D (1983), Acta Cryst. A39, 876-881'
_refine_ls_abs_structure_Flack 0.11(3)
_refine_ls_extinction_method none
_refine_ls_goodness_of_fit_ref 1.081
_refine_ls_hydrogen_treatment constr
_refine_ls_matrix_type full
_refine_ls_number_parameters 174
_refine_ls_number_reflns 2245
_refine_ls_number_restraints 1
_refine_ls_restrained_S_all 1.081
_refine_ls_R_factor_all 0.0630
_refine_ls_R_factor_gt 0.0625
_refine_ls_shift/su_max 0.000
_refine_ls_shift/su_mean 0.000
_refine_ls_structure_factor_coef Fsqd
_refine_ls_weighting_details 'calc w=1/[\s^2^(Fo^2^)+(0.0804P)^2^+4.1117P] where P=(Fo^2^+2Fc^2^)/3'
_refine_ls_weighting_scheme calc
_refine_ls_wR_factor_gt 0.1446
_refine_ls_wR_factor_ref 0.1450
_reflns_number_gt 2197
_reflns_number_total 2245
_reflns_threshold_expression >2sigma(I)
_cod_data_source_file cg3008443_si_002.cif
_cod_data_source_block 3b
_cod_original_sg_symbol_H-M 'P 21'
_cod_database_code 4506785

loop_
_symmetry_equiv_pos_as_xyz
'x, y, z'
'-x, y+1/2, -z'

loop_
_atom_site_label
_atom_site_type_symbol
_atom_site_fract_x
_atom_site_fract_y
_atom_site_fract_z
_atom_site_U_iso_or_equiv
_atom_site_adp_type
_atom_site_occupancy
_atom_site_symmetry_multiplicity
_atom_site_calc_flag
_atom_site_refinement_flags
Cd1 Cd 0.00009(7) 0.83001(6) 0.14296(6) 0.0141(2) Uani 1 1 d .
Br1 Br -0.22130(13) 0.78457(14) 0.29987(11) 0.0242(3) Uani 1 1 d .
O1 O 0.0058(10) 0.6261(8) 0.0391(8) 0.0191(14) Uani 1 1 d .
N2 N 0.2547(10) 0.8027(8) 0.3635(9) 0.0167(19) Uani 1 1 d .
N1 N -0.1685(8) 0.8350(11) -0.1288(8) 0.0139(13) Uani 1 1 d .
H7 H -0.1709 0.9138 -0.1668 0.017 Uiso 1 1 calc R
C9 C 0.2665(13) 0.7032(10) 0.4588(12) 0.0189(19) Uani 1 1 d .
H10 H 0.1851 0.6382 0.4227 0.023 Uiso 1 1 calc R
C10 C 0.3976(13) 0.6954(11) 0.6097(12) 0.0194(19) Uani 1 1 d .
H11 H 0.4031 0.6256 0.6727 0.023 Uiso 1 1 calc R
C5 C -0.3547(11) 0.7896(11) -0.1615(10) 0.0165(17) Uani 1 1 d .
H12A H -0.4079 0.8399 -0.0996 0.020 Uiso 1 1 calc R
H12B H -0.3479 0.7049 -0.1224 0.020 Uiso 1 1 calc R
C6 C 0.5199(11) 0.7911(11) 0.6664(11) 0.0161(18) Uani 1 1 d .
C8 C 0.3760(14) 0.8933(12) 0.4167(12) 0.024(2) Uani 1 1 d .
H15 H 0.3703 0.9611 0.3504 0.028 Uiso 1 1 calc R
C7 C 0.5094(13) 0.8915(11) 0.5653(12) 0.023(2) Uani 1 1 d .
H16 H 0.5910 0.9566 0.5973 0.027 Uiso 1 1 calc R
O5 O 0.5149(10) 0.4893(8) 0.9141(10) 0.0256(16) Uani 1 1 d .
O2 O 0.0289(11) 1.0348(7) 0.1944(9) 0.0211(15) Uani 1 1 d .
O3 O 0.2051(8) 0.8335(11) -0.0111(7) 0.0199(13) Uani 1 1 d .
C3 C 0.1143(12) 0.8116(10) -0.1798(10) 0.017(2) Uani 1 1 d .
H22 H 0.1840 0.7498 -0.2137 0.020 Uiso 1 1 calc R
C2 C -0.0671(12) 0.7529(9) -0.1986(10) 0.0150(18) Uani 1 1 d .
H21 H -0.1355 0.7394 -0.3119 0.018 Uiso 1 1 calc R
C1 C -0.0302(12) 0.6273(10) -0.1107(11) 0.0148(17) Uani 1 1 d .
C4 C 0.1038(15) 0.9279(11) -0.2780(12) 0.022(2) Uani 1 1 d .
H23A H 0.0391 0.9912 -0.2451 0.034 Uiso 1 1 calc R
H23B H 0.0431 0.9092 -0.3887 0.034 Uiso 1 1 calc R
H23C H 0.2227 0.9570 -0.2625 0.034 Uiso 1 1 calc R
O4 O 0.4128(12) 0.6049(10) 0.1410(10) 0.033(2) Uani 1 1 d .

loop_
_atom_site_aniso_label
_atom_site_aniso_U_11
_atom_site_aniso_U_22
_atom_site_aniso_U_33
_atom_site_aniso_U_23
_atom_site_aniso_U_13
_atom_site_aniso_U_12
Cd1 0.0210(3) 0.0085(3) 0.0125(3) -0.0006(3) 0.0054(2) 0.0001(3)
Br1 0.0280(5) 0.0261(5) 0.0225(4) 0.0011(4) 0.0138(4) -0.0017(4)
O1 0.037(4) 0.006(3) 0.018(3) 0.002(3) 0.013(3) 0.002(3)
N2 0.024(4) 0.012(6) 0.015(3) 0.002(3) 0.007(3) 0.004(3)
N1 0.017(3) 0.008(3) 0.018(3) 0.001(4) 0.008(2) 0.001(4)
C9 0.026(4) 0.006(4) 0.021(4) -0.002(4) 0.004(4) -0.008(4)
C10 0.025(4) 0.011(5) 0.023(4) 0.002(4) 0.009(4) 0.003(4)
C5 0.022(4) 0.016(4) 0.014(4) 0.000(4) 0.009(3) -0.001(4)
C6 0.021(4) 0.012(4) 0.019(4) -0.002(4) 0.012(3) 0.001(4)
C8 0.031(5) 0.021(6) 0.023(4) 0.007(5) 0.015(4) -0.003(5)
C7 0.026(4) 0.016(6) 0.027(5) 0.004(5) 0.011(4) -0.002(4)
O5 0.034(4) 0.018(4) 0.030(4) 0.005(4) 0.018(3) 0.006(4)
O2 0.038(4) 0.002(3) 0.025(4) -0.001(3) 0.014(3) -0.002(3)
O3 0.021(3) 0.023(3) 0.015(2) 0.004(4) 0.005(2) -0.007(4)
C3 0.025(4) 0.012(7) 0.017(4) 0.006(4) 0.010(3) 0.003(4)
C2 0.027(4) 0.005(4) 0.012(4) 0.000(3) 0.006(3) -0.001(4)
C1 0.021(4) 0.007(4) 0.018(4) -0.003(4) 0.009(3) -0.005(4)
C4 0.036(5) 0.011(5) 0.021(5) 0.002(4) 0.010(4) -0.004(5)
O4 0.038(4) 0.029(5) 0.030(4) -0.006(4) 0.010(3) 0.007(4)

loop_
_atom_type_symbol
_atom_type_description
_atom_type_scat_dispersion_real
_atom_type_scat_dispersion_imag
_atom_type_scat_source
C C 0.0033 0.0016 'International Tables Vol C Tables 4.2.6.8 and 6.1.1.4'
Br Br -0.2901 2.4595 'International Tables Vol C Tables 4.2.6.8 and 6.1.1.4'
Cd Cd -0.8075 1.2024 'International Tables Vol C Tables 4.2.6.8 and 6.1.1.4'
N N 0.0061 0.0033 'International Tables Vol C Tables 4.2.6.8 and 6.1.1.4'
O O 0.0106 0.0060 'International Tables Vol C Tables 4.2.6.8 and 6.1.1.4'
H H 0.0000 0.0000 'International Tables Vol C Tables 4.2.6.8 and 6.1.1.4'

loop_
_geom_angle_atom_site_label_1
_geom_angle_atom_site_label_2
_geom_angle_atom_site_label_3
_geom_angle
_geom_angle_site_symmetry_1
_geom_angle_site_symmetry_3
O2 Cd1 N2 87.3(3) . .
O2 Cd1 N1 99.9(4) . .
N2 Cd1 N1 155.6(3) . .
O2 Cd1 O1 165.0(3) . .
N2 Cd1 O1 94.9(3) . .
N1 Cd1 O1 72.4(3) . .
O2 Cd1 O3 93.4(3) . .
N2 Cd1 O3 85.7(2) . .
N1 Cd1 O3 70.8(2) . .
O1 Cd1 O3 72.0(3) . .
O2 Cd1 Br1 96.4(2) . .
N2 Cd1 Br1 94.2(2) . .
N1 Cd1 Br1 107.98(17) . .
O1 Cd1 Br1 98.28(18) . .
O3 Cd1 Br1 170.2(3) . .
C1 O1 Cd1 111.9(6) . .
C8 N2 C9 118.0(8) . .
C8 N2 Cd1 121.6(7) . .
C9 N2 Cd1 119.2(7) . .
C2 N1 C5 112.1(9) . .
C2 N1 Cd1 103.1(5) . .
C5 N1 Cd1 111.6(5) . .
C2 N1 H7 109.9 . .
C5 N1 H7 109.9 . .
Cd1 N1 H7 109.9 . .
N2 C9 C10 121.6(10) . .
N2 C9 H10 119.2 . .
C10 C9 H10 119.2 . .
C6 C10 C9 120.3(10) . .
C6 C10 H11 119.8 . .
C9 C10 H11 119.8 . .
N1 C5 C6 117.0(7) . 1_454
N1 C5 H12A 108.0 . .
C6 C5 H12A 108.0 1_454 .
N1 C5 H12B 108.0 . .
C6 C5 H12B 108.0 1_454 .
H12A C5 H12B 107.3 . .
C10 C6 C7 117.5(9) . .
C10 C6 C5 119.7(10) . 1_656
C7 C6 C5 122.5(10) . 1_656
N2 C8 C7 123.3(10) . .
N2 C8 H15 118.3 . .
C7 C8 H15 118.3 . .
C8 C7 C6 119.2(10) . .
C8 C7 H16 120.4 . .
C6 C7 H16 120.4 . .
C1 O2 Cd1 132.9(7) 2 .
C3 O3 Cd1 113.0(5) . .
O3 C3 C4 112.2(9) . .
O3 C3 C2 106.9(7) . .
C4 C3 C2 114.7(8) . .
O3 C3 H22 107.6 . .
C4 C3 H22 107.6 . .
C2 C3 H22 107.6 . .
N1 C2 C3 110.1(8) . .
N1 C2 C1 110.1(8) . .
C3 C2 C1 107.5(8) . .
N1 C2 H21 109.7 . .
C3 C2 H21 109.7 . .
C1 C2 H21 109.7 . .
O2 C1 O1 125.4(10) 2_545 .
O2 C1 C2 115.6(8) 2_545 .
O1 C1 C2 118.8(8) . .
C3 C4 H23A 109.5 . .
C3 C4 H23B 109.5 . .
H23A C4 H23B 109.5 . .
C3 C4 H23C 109.5 . .
H23A C4 H23C 109.5 . .
H23B C4 H23C 109.5 . .

loop_
_geom_bond_atom_site_label_1
_geom_bond_atom_site_label_2
_geom_bond_distance
_geom_bond_site_symmetry_2
Cd1 O2 2.243(8) .
Cd1 N2 2.302(7) .
Cd1 N1 2.332(7) .
Cd1 O1 2.386(8) .
Cd1 O3 2.479(6) .
Cd1 Br1 2.6559(11) .
O1 C1 1.270(12) .
N2 C8 1.337(14) .
N2 C9 1.350(13) .
N1 C2 1.474(13) .
N1 C5 1.491(11) .
N1 H7 0.9100 .
C9 C10 1.392(13) .
C9 H10 0.9300 .
C10 C6 1.386(16) .
C10 H11 0.9300 .
C5 C6 1.515(12) 1_454
C5 H12A 0.9700 .
C5 H12B 0.9700 .
C6 C7 1.391(16) .
C6 C5 1.515(12) 1_656
C8 C7 1.383(14) .
C8 H15 0.9300 .
C7 H16 0.9300 .
O2 C1 1.246(13) 2
O3 C3 1.447(10) .
C3 C4 1.512(14) .
C3 C2 1.531(13) .
C3 H22 0.9800 .
C2 C1 1.537(14) .
C2 H21 0.9800 .
C1 O2 1.246(13) 2_545
C4 H23A 0.9600 .
C4 H23B 0.9600 .
C4 H23C 0.9600 .

loop_
_geom_torsion_atom_site_label_1
_geom_torsion_atom_site_label_2
_geom_torsion_atom_site_label_3
_geom_torsion_atom_site_label_4
_geom_torsion
_geom_torsion_site_symmetry_1
_geom_torsion_site_symmetry_4
O2 Cd1 O1 C1 -39.5(14) . .
N2 Cd1 O1 C1 -137.5(6) . .
N1 Cd1 O1 C1 21.2(6) . .
O3 Cd1 O1 C1 -53.7(6) . .
Br1 Cd1 O1 C1 127.6(6) . .
O2 Cd1 N2 C8 -24.9(8) . .
N1 Cd1 N2 C8 83.3(11) . .
O1 Cd1 N2 C8 140.2(8) . .
O3 Cd1 N2 C8 68.7(8) . .
Br1 Cd1 N2 C8 -121.1(7) . .
O2 Cd1 N2 C9 142.4(8) . .
N1 Cd1 N2 C9 -109.4(10) . .
O1 Cd1 N2 C9 -52.5(8) . .
O3 Cd1 N2 C9 -124.0(8) . .
Br1 Cd1 N2 C9 46.2(8) . .
O2 Cd1 N1 C2 128.9(6) . .
N2 Cd1 N1 C2 23.3(13) . .
O1 Cd1 N1 C2 -37.8(6) . .
O3 Cd1 N1 C2 38.8(6) . .
Br1 Cd1 N1 C2 -131.0(6) . .
O2 Cd1 N1 C5 -110.5(8) . .
N2 Cd1 N1 C5 143.9(8) . .
O1 Cd1 N1 C5 82.8(8) . .
O3 Cd1 N1 C5 159.3(9) . .
Br1 Cd1 N1 C5 -10.4(8) . .
C8 N2 C9 C10 1.6(15) . .
Cd1 N2 C9 C10 -166.2(8) . .
N2 C9 C10 C6 0.3(16) . .
C2 N1 C5 C6 -66.3(13) . 1_454
Cd1 N1 C5 C6 178.5(8) . 1_454
C9 C10 C6 C7 -2.0(15) . .
C9 C10 C6 C5 171.7(9) . 1_656
C9 N2 C8 C7 -1.7(15) . .
Cd1 N2 C8 C7 165.8(8) . .
N2 C8 C7 C6 -0.1(16) . .
C10 C6 C7 C8 1.9(15) . .
C5 C6 C7 C8 -171.6(9) 1_656 .
N2 Cd1 O2 C1 128.8(9) . 2
N1 Cd1 O2 C1 -27.7(9) . 2
O1 Cd1 O2 C1 29.9(17) . 2
O3 Cd1 O2 C1 43.4(9) . 2
Br1 Cd1 O2 C1 -137.3(9) . 2
O2 Cd1 O3 C3 -110.9(8) . .
N2 Cd1 O3 C3 162.1(8) . .
N1 Cd1 O3 C3 -11.6(7) . .
O1 Cd1 O3 C3 65.4(7) . .
Br1 Cd1 O3 C3 72.8(12) . .
Cd1 O3 C3 C4 108.8(8) . .
Cd1 O3 C3 C2 -17.8(10) . .
C5 N1 C2 C3 173.0(7) . .
Cd1 N1 C2 C3 -66.8(8) . .
C5 N1 C2 C1 -68.7(9) . .
Cd1 N1 C2 C1 51.5(8) . .
O3 C3 C2 N1 56.9(10) . .
C4 C3 C2 N1 -68.1(10) . .
O3 C3 C2 C1 -62.9(10) . .
C4 C3 C2 C1 172.0(8) . .
Cd1 O1 C1 O2 176.7(8) . 2_545
Cd1 O1 C1 C2 1.0(10) . .
N1 C2 C1 O2 146.2(8) . 2_545
C3 C2 C1 O2 -93.9(10) . 2_545
N1 C2 C1 O1 -37.7(11) . .
C3 C2 C1 O1 82.2(10) . .
